data_4326612
loop_
_publ_author_name
'Joseph J. Braymer'
'Jung-Suk Choi'
'Alaina S. DeToma'
'Chen Wang'
'Kisoo Nam'
'Jeffrey W. Kampf'
'Ayyalusamy Ramamoorthy'
'Mi Hee Lim'

_publ_section_title
;
 Development of Bifunctional Stilbene Derivatives for Targeting and
 Modulating Metal-Amyloid-\b Species
;
_journal_name_full 'Inorganic Chemistry'
_journal_page_first 10724
_journal_page_last 10734
_journal_paper_doi 10.1021/ic2012205
_journal_volume 50
_journal_year 2011
_chemical_formula_moiety 'C12 H10 Cl2 N2 Zn'
_chemical_formula_sum 'C12 H10 Cl2 N2 Zn'
_chemical_formula_weight 318.51
_chemical_name_systematic
;
 ?
;
_space_group_IT_number 2
_symmetry_cell_setting triclinic
_symmetry_space_group_name_Hall '-P 1'
_symmetry_space_group_name_H-M 'P -1'
_atom_sites_solution_hydrogens geom
_atom_sites_solution_primary direct
_atom_sites_solution_secondary difmap
_audit_creation_method SHELXL-97
_cell_angle_alpha 100.9400(10)
_cell_angle_beta 101.2850(10)
_cell_angle_gamma 97.3950(10)
_cell_formula_units_Z 2
_cell_length_a 7.7276(5)
_cell_length_b 8.6307(6)
_cell_length_c 9.8023(7)
_cell_measurement_reflns_used 9888
_cell_measurement_temperature 85(2)
_cell_measurement_theta_max 28.29
_cell_measurement_theta_min 2.44
_cell_volume 620.06(7)
_computing_cell_refinement 'Bruker SAINT'
_computing_data_collection 'Bruker SMART-APEX'
_computing_data_reduction 'Bruker SAINT'
_computing_molecular_graphics 'Bruker SHELXTL'
_computing_publication_material 'Bruker SHELXTL'
_computing_structure_refinement 'SHELXL-97 (Sheldrick, 2008)'
_computing_structure_solution 'SHELXS-97 (Sheldrick, 2008)'
_diffrn_ambient_temperature 85(2)
_diffrn_measured_fraction_theta_full 0.998
_diffrn_measured_fraction_theta_max 0.998
_diffrn_measurement_device_type 'CCD area detector'
_diffrn_measurement_method 'phi and omega scans'
_diffrn_radiation_monochromator graphite
_diffrn_radiation_source 'fine-focus sealed tube'
_diffrn_radiation_type MoK\a
_diffrn_radiation_wavelength 0.71073
_diffrn_reflns_av_R_equivalents 0.0298
_diffrn_reflns_av_sigmaI/netI 0.0173
_diffrn_reflns_limit_h_max 10
_diffrn_reflns_limit_h_min -10
_diffrn_reflns_limit_k_max 11
_diffrn_reflns_limit_k_min -11
_diffrn_reflns_limit_l_max 13
_diffrn_reflns_limit_l_min -13
_diffrn_reflns_number 22380
_diffrn_reflns_theta_full 28.30
_diffrn_reflns_theta_max 28.30
_diffrn_reflns_theta_min 2.17
_exptl_absorpt_coefficient_mu 2.387
_exptl_absorpt_correction_T_max 0.9106
_exptl_absorpt_correction_T_min 0.7627
_exptl_absorpt_correction_type multi-scan
_exptl_absorpt_process_details
;
  Blessing, R. Acta Cryst. (1995) A51 33-38.
  Sheldrick, G.  SADABS (Version 2008/1) Bruker AXS area
  detector absorption and other corrections, University of
  Gottingen, Germany 2008.
;
_exptl_crystal_colour colorless
_exptl_crystal_density_diffrn 1.706
_exptl_crystal_description plate
_exptl_crystal_F_000 320
_exptl_crystal_size_max 0.12
_exptl_crystal_size_mid 0.10
_exptl_crystal_size_min 0.04
_refine_diff_density_max 1.181
_refine_diff_density_min -0.686
_refine_diff_density_rms 0.099
_refine_ls_extinction_method none
_refine_ls_goodness_of_fit_ref 1.066
_refine_ls_hydrogen_treatment constr
_refine_ls_matrix_type full
_refine_ls_number_parameters 154
_refine_ls_number_reflns 3087
_refine_ls_number_restraints 0
_refine_ls_restrained_S_all 1.066
_refine_ls_R_factor_all 0.0340
_refine_ls_R_factor_gt 0.0315
_refine_ls_shift/su_max 0.000
_refine_ls_shift/su_mean 0.000
_refine_ls_structure_factor_coef Fsqd
_refine_ls_weighting_details 'calc w=1/[\s^2^(Fo^2^)+(0.0391P)^2^+1.2827P] where P=(Fo^2^+2Fc^2^)/3'
_refine_ls_weighting_scheme calc
_refine_ls_wR_factor_gt 0.0847
_refine_ls_wR_factor_ref 0.0861
_reflns_number_gt 2868
_reflns_number_total 3087
_reflns_threshold_expression >2sigma(I)
_cod_data_source_file ic2012205_si_002_1.cif
_cod_data_source_block '[Zn(L1-a)Cl2]'
_cod_database_code 4326612

loop_
_symmetry_equiv_pos_as_xyz
'x, y, z'
'-x, -y, -z'

loop_
_atom_site_label
_atom_site_type_symbol
_atom_site_fract_x
_atom_site_fract_y
_atom_site_fract_z
_atom_site_U_iso_or_equiv
_atom_site_adp_type
_atom_site_occupancy
_atom_site_symmetry_multiplicity
_atom_site_calc_flag
_atom_site_refinement_flags
Zn1 Zn 0.21689(4) -0.15539(3) 0.72004(3) 0.01640(10) Uani 1 1 d .
Cl1 Cl -0.04948(8) -0.31190(7) 0.67616(7) 0.02012(13) Uani 1 1 d .
Cl2 Cl 0.44475(8) -0.25027(7) 0.82665(6) 0.01986(13) Uani 1 1 d .
N1 N 0.1862(3) 0.0756(2) 0.7996(2) 0.0157(4) Uani 1 1 d .
N2 N 0.2496(3) -0.0577(2) 0.5464(2) 0.0157(4) Uani 1 1 d .
C1 C 0.1624(3) 0.1427(3) 0.9274(3) 0.0183(5) Uani 1 1 d .
H1A H 0.1645 0.0807 0.9978 0.022 Uiso 1 1 calc R
C2 C 0.1345(3) 0.3005(3) 0.9613(3) 0.0201(5) Uani 1 1 d .
H2A H 0.1202 0.3460 1.0537 0.024 Uiso 1 1 calc R
C3 C 0.1280(3) 0.3896(3) 0.8573(3) 0.0192(5) Uani 1 1 d .
H3A H 0.1074 0.4968 0.8770 0.023 Uiso 1 1 calc R
C4 C 0.1520(3) 0.3205(3) 0.7245(3) 0.0181(5) Uani 1 1 d .
H4A H 0.1472 0.3792 0.6515 0.022 Uiso 1 1 calc R
C5 C 0.1832(3) 0.1645(3) 0.6998(3) 0.0156(4) Uani 1 1 d .
C6 C 0.2228(3) 0.0878(3) 0.5645(3) 0.0169(4) Uani 1 1 d .
H6A H 0.2284 0.1453 0.4915 0.020 Uiso 1 1 calc R
C7 C 0.2942(3) -0.1370(3) 0.4197(3) 0.0164(4) Uani 1 1 d .
C8 C 0.3051(3) -0.0687(3) 0.3026(3) 0.0173(4) Uani 1 1 d .
H8A H 0.2809 0.0365 0.3032 0.021 Uiso 1 1 calc R
C9 C 0.3517(3) -0.1564(3) 0.1858(3) 0.0196(5) Uani 1 1 d .
H9A H 0.3593 -0.1106 0.1059 0.023 Uiso 1 1 calc R
C10 C 0.3873(3) -0.3104(3) 0.1838(3) 0.0213(5) Uani 1 1 d .
H10A H 0.4194 -0.3691 0.1030 0.026 Uiso 1 1 calc R
C11 C 0.3761(4) -0.3781(3) 0.2992(3) 0.0226(5) Uani 1 1 d .
H11A H 0.4003 -0.4835 0.2978 0.027 Uiso 1 1 calc R
C12 C 0.3293(3) -0.2922(3) 0.4174(3) 0.0205(5) Uani 1 1 d .
H12A H 0.3211 -0.3390 0.4967 0.025 Uiso 1 1 calc R

loop_
_atom_site_aniso_label
_atom_site_aniso_U_11
_atom_site_aniso_U_22
_atom_site_aniso_U_33
_atom_site_aniso_U_23
_atom_site_aniso_U_13
_atom_site_aniso_U_12
Zn1 0.01968(15) 0.01445(15) 0.01721(15) 0.00583(11) 0.00585(11) 0.00461(10)
Cl1 0.0188(3) 0.0196(3) 0.0233(3) 0.0108(2) 0.0034(2) 0.0012(2)
Cl2 0.0204(3) 0.0203(3) 0.0212(3) 0.0079(2) 0.0045(2) 0.0074(2)
N1 0.0142(9) 0.0147(9) 0.0181(10) 0.0037(7) 0.0035(7) 0.0027(7)
N2 0.0151(9) 0.0157(9) 0.0167(9) 0.0036(7) 0.0045(7) 0.0024(7)
C1 0.0171(11) 0.0218(12) 0.0176(11) 0.0080(9) 0.0036(9) 0.0047(9)
C2 0.0211(12) 0.0222(12) 0.0168(11) 0.0025(9) 0.0052(9) 0.0049(9)
C3 0.0206(11) 0.0153(11) 0.0228(12) 0.0035(9) 0.0056(9) 0.0069(9)
C4 0.0177(11) 0.0184(11) 0.0197(12) 0.0070(9) 0.0038(9) 0.0052(9)
C5 0.0130(10) 0.0161(10) 0.0168(11) 0.0027(8) 0.0024(8) 0.0019(8)
C6 0.0166(10) 0.0180(11) 0.0178(11) 0.0079(9) 0.0037(9) 0.0030(9)
C7 0.0140(10) 0.0185(11) 0.0157(11) 0.0015(9) 0.0042(8) 0.0008(8)
C8 0.0172(11) 0.0172(11) 0.0184(11) 0.0062(9) 0.0037(9) 0.0035(9)
C9 0.0179(11) 0.0246(12) 0.0164(11) 0.0044(9) 0.0053(9) 0.0026(9)
C10 0.0166(11) 0.0230(12) 0.0217(12) -0.0012(10) 0.0058(9) 0.0013(9)
C11 0.0222(12) 0.0162(11) 0.0282(13) 0.0020(10) 0.0056(10) 0.0033(9)
C12 0.0213(12) 0.0195(12) 0.0222(12) 0.0083(9) 0.0056(9) 0.0014(9)

loop_
_atom_type_symbol
_atom_type_description
_atom_type_scat_dispersion_real
_atom_type_scat_dispersion_imag
_atom_type_scat_source
C C 0.0033 0.0016 'International Tables Vol C Tables 4.2.6.8 and 6.1.1.4'
H H 0.0000 0.0000 'International Tables Vol C Tables 4.2.6.8 and 6.1.1.4'
N N 0.0061 0.0033 'International Tables Vol C Tables 4.2.6.8 and 6.1.1.4'
Cl Cl 0.1484 0.1585 'International Tables Vol C Tables 4.2.6.8 and 6.1.1.4'
Zn Zn 0.2839 1.4301 'International Tables Vol C Tables 4.2.6.8 and 6.1.1.4'

loop_
_geom_angle_atom_site_label_1
_geom_angle_atom_site_label_2
_geom_angle_atom_site_label_3
_geom_angle
N1 Zn1 N2 81.20(8)
N1 Zn1 Cl2 119.14(6)
N2 Zn1 Cl2 117.10(6)
N1 Zn1 Cl1 107.72(6)
N2 Zn1 Cl1 111.40(6)
Cl2 Zn1 Cl1 115.48(2)
C1 N1 C5 118.6(2)
C1 N1 Zn1 130.00(17)
C5 N1 Zn1 111.38(16)
C6 N2 C7 122.0(2)
C6 N2 Zn1 111.62(16)
C7 N2 Zn1 126.39(16)
N1 C1 C2 122.4(2)
C3 C2 C1 118.6(2)
C4 C3 C2 119.2(2)
C3 C4 C5 118.9(2)
N1 C5 C4 122.3(2)
N1 C5 C6 116.1(2)
C4 C5 C6 121.6(2)
N2 C6 C5 119.2(2)
C12 C7 C8 119.9(2)
C12 C7 N2 115.9(2)
C8 C7 N2 124.1(2)
C9 C8 C7 119.1(2)
C8 C9 C10 120.9(2)
C11 C10 C9 120.0(2)
C10 C11 C12 120.0(2)
C11 C12 C7 120.0(2)

loop_
_geom_bond_atom_site_label_1
_geom_bond_atom_site_label_2
_geom_bond_distance
Zn1 N1 2.060(2)
Zn1 N2 2.081(2)
Zn1 Cl2 2.1998(6)
Zn1 Cl1 2.2280(6)
N1 C1 1.334(3)
N1 C5 1.352(3)
N2 C6 1.284(3)
N2 C7 1.426(3)
C1 C2 1.394(3)
C2 C3 1.385(4)
C3 C4 1.383(4)
C4 C5 1.383(3)
C5 C6 1.472(3)
C7 C12 1.397(3)
C7 C8 1.399(3)
C8 C9 1.383(3)
C9 C10 1.389(4)
C10 C11 1.381(4)
C11 C12 1.389(4)
